data_7038709
loop_
_publ_author_name
'Santoro, Orlando'
'Lazreg, Fa\"ima'
'Cordes, David B.'
'Slawin, Alexandra M. Z.'
'Cazin, Catherine S. J.'

_publ_section_title
;
 Homoleptic and heteroleptic bis-NHC Cu(i) complexes as carbene transfer
 reagents.
;
_journal_issue 12
_journal_name_full 'Dalton transactions (Cambridge, England : 2003)'
_journal_page_first 4970
_journal_page_last 4973
_journal_paper_doi 10.1039/c6dt00595k
_journal_volume 45
_journal_year 2016
_chemical_absolute_configuration ad
_chemical_formula_moiety 'C49 H53 Cl N5 Pd, B F4, C H Cl3'
_chemical_formula_sum 'C50 H54 B Cl4 F4 N5 Pd'
_chemical_formula_weight 1060.03
_chemical_name_common '[Pd(Cl)(NCPh)(IMes)2]BF4 '
_chemical_name_systematic
'chloro-benzonitrile-N,N?-bis{2,4,6-(trimethyl)phenyl}imidazol-2-ylidene-N,N?-bis{2,4,6-(trimethyl)phenyl} imidazol-2-ylidene palladium(II) tetrafluoroborate'
_chemical_properties_physical 'Air-sensitive, Moisture-sensitive, Oxygen-sensitive'
_space_group_crystal_system monoclinic
_space_group_IT_number 4
_space_group_name_Hall 'P 2yb'
_space_group_name_H-M_alt 'P 1 21 1'
_symmetry_space_group_name_Hall 'P 2yb'
_symmetry_space_group_name_H-M 'P 1 21 1'
_atom_sites_solution_hydrogens geom
_atom_sites_solution_primary direct
_atom_sites_solution_secondary difmap
_audit_creation_date 2015-11-03
_audit_creation_method 'by CrystalStructure 4.1'
_audit_update_record
;
2015-11-04 deposited with the CCDC.
2016-02-22 downloaded from the CCDC.
;
_cell_angle_alpha 90.0000
_cell_angle_beta 91.013(8)
_cell_angle_gamma 90.0000
_cell_formula_units_Z 2
_cell_length_a 11.609(4)
_cell_length_b 10.843(3)
_cell_length_c 20.674(7)
_cell_measurement_reflns_used 5662
_cell_measurement_temperature 173
_cell_measurement_theta_max 25.40
_cell_measurement_theta_min 2.00
_cell_volume 2602.0(14)
_computing_cell_refinement 'CrystalClear-SM Expert 2.1 b32'
_computing_data_collection 'CrystalClear-SM Expert 2.1 b32 (Rigaku, 2014)'
_computing_data_reduction 'CrystalClear-SM Expert 2.1 b32'
_computing_molecular_graphics 'CrystalStructure 4.1'
_computing_publication_material 'CrystalStructure 4.1 (Rigaku, 2014)'
_computing_structure_refinement 'SHELXL2013 (Sheldrick, 2008)'
_computing_structure_solution 'SIR2004 (Burla, et al., 2005)'
_diffrn_ambient_temperature 173
_diffrn_detector_area_resol_mean 11.628
_diffrn_measured_fraction_theta_full 0.999
_diffrn_measured_fraction_theta_max 0.993
_diffrn_measurement_device_type 'Rigaku XtaLAB P200'
_diffrn_measurement_method \w
_diffrn_radiation_type 'Mo K\a'
_diffrn_radiation_wavelength 0.71075
_diffrn_reflns_av_R_equivalents 0.1357
_diffrn_reflns_Laue_measured_fraction_full 0.999
_diffrn_reflns_Laue_measured_fraction_max 0.993
_diffrn_reflns_limit_h_max 13
_diffrn_reflns_limit_h_min -13
_diffrn_reflns_limit_k_max 13
_diffrn_reflns_limit_k_min -13
_diffrn_reflns_limit_l_max 24
_diffrn_reflns_limit_l_min -24
_diffrn_reflns_number 9371
_diffrn_reflns_point_group_measured_fraction_full 0.983
_diffrn_reflns_point_group_measured_fraction_max 0.976
_diffrn_reflns_theta_full 25.242
_diffrn_reflns_theta_max 25.444
_diffrn_reflns_theta_min 1.754
_diffrn_standards_number 0
_exptl_absorpt_coefficient_mu 0.614
_exptl_absorpt_correction_T_max 0.982
_exptl_absorpt_correction_T_min 0.544
_exptl_absorpt_correction_type multi-scan
_exptl_absorpt_process_details 'REQAB (Rigaku, 1998)'
_exptl_crystal_colour colorless
_exptl_crystal_density_diffrn 1.353
_exptl_crystal_density_method 'not measured'
_exptl_crystal_description prism
_exptl_crystal_F_000 1088.00
_exptl_crystal_size_max 0.300
_exptl_crystal_size_mid 0.030
_exptl_crystal_size_min 0.030
_refine_diff_density_max 3.29
_refine_diff_density_min -2.01
_refine_ls_abs_structure_details
;
 Flack x determined using 1791 quotients [(I+)-(I-)]/[(I+)+(I-)]
 (Parsons, Flack and Wagner, Acta Cryst. B69 (2013) 249-259).
;
_refine_ls_abs_structure_Flack 0.12(4)
_refine_ls_extinction_method none
_refine_ls_goodness_of_fit_ref 1.086
_refine_ls_hydrogen_treatment constr
_refine_ls_number_parameters 599
_refine_ls_number_reflns 9371
_refine_ls_number_restraints 535
_refine_ls_R_factor_all 0.1598
_refine_ls_R_factor_gt 0.1213
_refine_ls_shift/su_max 0.000
_refine_ls_structure_factor_coef Fsqd
_refine_ls_weighting_details 'w = 1/[\s^2^(Fo^2^)+(0.1429P)^2^+14.7136P] where P=(Fo^2^+2Fc^2^)/3'
_refine_ls_weighting_scheme calc
_refine_ls_wR_factor_gt 0.3075
_refine_ls_wR_factor_ref 0.3253
_reflns_number_gt 6271
_reflns_number_total 9371
_reflns_threshold_expression F^2^>2.0\s(F^2^)
_cod_data_source_file c6dt00595k2.cif
_cod_data_source_block 2c
_cod_depositor_comments 'Adding full bibliography for 7038709--7038710.cif.'
_cod_database_code 7038709

loop_
_space_group_symop_id
_space_group_symop_operation_xyz
1 +X,+Y,+Z
2 -X,1/2+Y,-Z

loop_
_atom_site_label
_atom_site_type_symbol
_atom_site_fract_x
_atom_site_fract_y
_atom_site_fract_z
_atom_site_U_iso_or_equiv
_atom_site_adp_type
_atom_site_occupancy
_atom_site_site_symmetry_order
_atom_site_calc_flag
_atom_site_refinement_flags_posn
_atom_site_refinement_flags_adp
Pd1 Pd 0.70550(13) 0.65197(13) 0.30599(7) 0.0377(5) Uani 1 1 d . U
Cl1 Cl 0.6858(5) 0.6497(8) 0.4146(2) 0.0527(13) Uani 1 1 d . U
Cl81 Cl 0.9035(11) 0.0576(9) 0.0150(5) 0.099(3) Uani 1 1 d . U
Cl82 Cl 0.9347(13) 0.3121(10) 0.0390(8) 0.134(5) Uani 1 1 d . U
Cl83 Cl 0.7518(11) 0.1771(18) 0.1016(7) 0.149(5) Uani 1 1 d . U
F71 F 0.1811(15) 0.0171(17) 0.2424(10) 0.077(5) Uani 1 1 d . U
F72 F 0.2939(13) 0.151(3) 0.1929(7) 0.080(4) Uani 1 1 d . U
F73 F 0.167(2) 0.214(2) 0.2652(10) 0.106(6) Uani 1 1 d . U
F74 F 0.1033(13) 0.144(2) 0.1682(8) 0.084(4) Uani 1 1 d . U
N2 N 0.9041(16) 0.8309(17) 0.3012(9) 0.041(4) Uani 1 1 d . U
N5 N 0.7588(18) 0.9223(16) 0.3376(9) 0.037(4) Uani 1 1 d . U
N32 N 0.5119(18) 0.4738(18) 0.2736(12) 0.051(5) Uani 1 1 d . U
N35 N 0.6436(17) 0.3798(17) 0.3261(10) 0.041(4) Uani 1 1 d . U
N61 N 0.7163(15) 0.664(2) 0.2118(8) 0.041(4) Uani 1 1 d . U
C1 C 0.796(2) 0.8115(19) 0.3130(10) 0.035(4) Uani 1 1 d . U
C3 C 0.943(2) 0.955(2) 0.3129(12) 0.045(5) Uani 1 1 d . U
H3 H 1.0169 0.9892 0.3069 0.054 Uiso 1 1 calc R U
C4 C 0.848(3) 1.008(2) 0.3342(17) 0.063(8) Uani 1 1 d . U
H4 H 0.8418 1.0930 0.3456 0.076 Uiso 1 1 calc R U
C6 C 0.976(2) 0.742(2) 0.2672(12) 0.044(4) Uani 1 1 d . U
C7 C 1.0280(15) 0.641(3) 0.3008(11) 0.043(4) Uani 1 1 d . U
C8 C 1.0875(19) 0.559(2) 0.2682(12) 0.042(4) Uani 1 1 d . U
H8 H 1.1257 0.4946 0.2912 0.050 Uiso 1 1 calc R U
C9 C 1.096(2) 0.564(2) 0.2008(13) 0.048(5) Uani 1 1 d . U
C10 C 1.0500(19) 0.663(3) 0.1677(11) 0.050(5) Uani 1 1 d . U
H10 H 1.0597 0.6701 0.1223 0.059 Uiso 1 1 calc R U
C11 C 0.988(2) 0.754(2) 0.2017(13) 0.047(5) Uani 1 1 d . U
C12 C 1.019(2) 0.630(2) 0.3752(12) 0.048(6) Uani 1 1 d . U
H12A H 1.0707 0.5650 0.3911 0.057 Uiso 1 1 calc R U
H12B H 0.9393 0.6093 0.3863 0.057 Uiso 1 1 calc R U
H12C H 1.0403 0.7087 0.3952 0.057 Uiso 1 1 calc R U
C13 C 1.162(3) 0.462(3) 0.1673(14) 0.061(7) Uani 1 1 d . U
H13A H 1.1135 0.3884 0.1643 0.074 Uiso 1 1 calc R U
H13B H 1.2323 0.4436 0.1921 0.074 Uiso 1 1 calc R U
H13C H 1.1818 0.4896 0.1237 0.074 Uiso 1 1 calc R U
C14 C 0.942(3) 0.867(3) 0.1649(14) 0.060(7) Uani 1 1 d . U
H14A H 0.9886 0.9392 0.1763 0.072 Uiso 1 1 calc R U
H14B H 0.8616 0.8817 0.1766 0.072 Uiso 1 1 calc R U
H14C H 0.9460 0.8520 0.1182 0.072 Uiso 1 1 calc R U
C15 C 0.642(2) 0.955(2) 0.3536(12) 0.040(4) Uani 1 1 d . U
C16 C 0.561(2) 0.963(2) 0.3057(13) 0.039(4) Uani 1 1 d . U
C17 C 0.452(2) 0.9985(19) 0.3220(12) 0.041(4) Uani 1 1 d . U
H17 H 0.3940 1.0013 0.2891 0.049 Uiso 1 1 calc R U
C18 C 0.424(2) 1.030(2) 0.3833(13) 0.052(5) Uani 1 1 d . U
C19 C 0.506(2) 1.014(2) 0.4302(13) 0.046(5) Uani 1 1 d . U
H19 H 0.4852 1.0276 0.4738 0.055 Uiso 1 1 calc R U
C20 C 0.612(2) 0.9801(19) 0.4187(12) 0.043(4) Uani 1 1 d . U
C21 C 0.587(3) 0.947(3) 0.2367(13) 0.058(6) Uani 1 1 d . U
H21A H 0.6026 0.8598 0.2280 0.069 Uiso 1 1 calc R U
H21B H 0.6556 0.9960 0.2262 0.069 Uiso 1 1 calc R U
H21C H 0.5217 0.9748 0.2101 0.069 Uiso 1 1 calc R U
C22 C 0.301(3) 1.067(4) 0.4010(16) 0.081(9) Uani 1 1 d . U
H22A H 0.2480 1.0476 0.3650 0.097 Uiso 1 1 calc R U
H22B H 0.2986 1.1563 0.4095 0.097 Uiso 1 1 calc R U
H22C H 0.2775 1.0226 0.4398 0.097 Uiso 1 1 calc R U
C23 C 0.705(2) 0.969(2) 0.4733(12) 0.049(6) Uani 1 1 d . U
H23A H 0.6705 0.9918 0.5147 0.059 Uiso 1 1 calc R U
H23B H 0.7688 1.0254 0.4643 0.059 Uiso 1 1 calc R U
H23C H 0.7333 0.8845 0.4755 0.059 Uiso 1 1 calc R U
C31 C 0.613(2) 0.4895(19) 0.3014(12) 0.039(4) Uani 1 1 d . U
C33 C 0.475(2) 0.356(2) 0.2786(14) 0.051(6) Uani 1 1 d . U
H33 H 0.4063 0.3219 0.2609 0.062 Uiso 1 1 calc R U
C34 C 0.557(2) 0.297(2) 0.3138(14) 0.048(6) Uani 1 1 d . U
H34 H 0.5544 0.2135 0.3276 0.058 Uiso 1 1 calc R U
C36 C 0.456(2) 0.564(2) 0.2306(14) 0.051(5) Uani 1 1 d . U
C37 C 0.3918(18) 0.656(3) 0.2602(11) 0.051(4) Uani 1 1 d . U
C38 C 0.340(3) 0.747(3) 0.2189(15) 0.062(6) Uani 1 1 d . U
H38 H 0.2956 0.8117 0.2367 0.074 Uiso 1 1 calc R U
C39 C 0.355(3) 0.740(3) 0.1521(16) 0.065(6) Uani 1 1 d . U
C40 C 0.419(2) 0.645(4) 0.1267(12) 0.060(5) Uani 1 1 d . U
H40 H 0.4303 0.6425 0.0813 0.072 Uiso 1 1 calc R U
C41 C 0.468(2) 0.554(3) 0.1648(14) 0.054(5) Uani 1 1 d . U
C42 C 0.371(2) 0.670(3) 0.3274(13) 0.063(7) Uani 1 1 d . U
H42A H 0.4071 0.6008 0.3510 0.076 Uiso 1 1 calc R U
H42B H 0.2883 0.6699 0.3348 0.076 Uiso 1 1 calc R U
H42C H 0.4049 0.7475 0.3429 0.076 Uiso 1 1 calc R U
C43 C 0.307(3) 0.846(3) 0.1032(17) 0.082(9) Uani 1 1 d . U
H43A H 0.2585 0.8077 0.0694 0.098 Uiso 1 1 calc R U
H43B H 0.3720 0.8880 0.0832 0.098 Uiso 1 1 calc R U
H43C H 0.2613 0.9056 0.1273 0.098 Uiso 1 1 calc R U
C44 C 0.531(3) 0.446(3) 0.1344(17) 0.074(8) Uani 1 1 d . U
H44A H 0.4773 0.3763 0.1291 0.088 Uiso 1 1 calc R U
H44B H 0.5956 0.4209 0.1625 0.088 Uiso 1 1 calc R U
H44C H 0.5597 0.4700 0.0920 0.088 Uiso 1 1 calc R U
C45 C 0.751(2) 0.3512(19) 0.3594(13) 0.042(4) Uani 1 1 d . U
C46 C 0.749(2) 0.3267(18) 0.4256(13) 0.045(4) Uani 1 1 d . U
C47 C 0.851(2) 0.296(2) 0.4552(13) 0.047(5) Uani 1 1 d . U
H47 H 0.8496 0.2830 0.5006 0.056 Uiso 1 1 calc R U
C48 C 0.954(2) 0.283(2) 0.4260(13) 0.048(5) Uani 1 1 d . U
C49 C 0.951(2) 0.305(2) 0.3561(13) 0.046(5) Uani 1 1 d . U
H49 H 1.0185 0.2963 0.3314 0.055 Uiso 1 1 calc R U
C50 C 0.850(2) 0.338(2) 0.3273(13) 0.043(4) Uani 1 1 d . U
C51 C 0.642(3) 0.336(3) 0.4643(15) 0.059(7) Uani 1 1 d . U
H51A H 0.6147 0.4215 0.4641 0.071 Uiso 1 1 calc R U
H51B H 0.6588 0.3102 0.5089 0.071 Uiso 1 1 calc R U
H51C H 0.5825 0.2823 0.4454 0.071 Uiso 1 1 calc R U
C52 C 1.061(2) 0.249(3) 0.4560(15) 0.063(7) Uani 1 1 d . U
H52A H 1.0629 0.1604 0.4640 0.075 Uiso 1 1 calc R U
H52B H 1.0705 0.2936 0.4971 0.075 Uiso 1 1 calc R U
H52C H 1.1246 0.2717 0.4274 0.075 Uiso 1 1 calc R U
C53 C 0.847(2) 0.353(3) 0.2518(13) 0.059(6) Uani 1 1 d . U
H53A H 0.8461 0.4414 0.2410 0.070 Uiso 1 1 calc R U
H53B H 0.7770 0.3142 0.2340 0.070 Uiso 1 1 calc R U
H53C H 0.9148 0.3144 0.2334 0.070 Uiso 1 1 calc R U
C61 C 0.723(2) 0.672(2) 0.1587(11) 0.050(6) Uani 1 1 d . U
C62 C 0.726(2) 0.685(2) 0.0845(10) 0.046(5) Uani 1 1 d . U
C63 C 0.779(3) 0.613(3) 0.0457(12) 0.070(8) Uani 1 1 d . U
H63 H 0.8281 0.5491 0.0612 0.084 Uiso 1 1 calc R U
C64 C 0.761(3) 0.634(3) -0.0201(11) 0.079(9) Uani 1 1 d . U
H64 H 0.7820 0.5721 -0.0503 0.095 Uiso 1 1 calc R U
C65 C 0.711(3) 0.745(3) -0.0426(15) 0.083(9) Uani 1 1 d . U
H65 H 0.7124 0.7627 -0.0876 0.099 Uiso 1 1 calc R U
C66 C 0.665(3) 0.824(3) -0.0049(14) 0.082(9) Uani 1 1 d . U
H66 H 0.6302 0.8973 -0.0215 0.099 Uiso 1 1 calc R U
C67 C 0.666(3) 0.797(3) 0.0639(15) 0.082(9) Uani 1 1 d . U
H67 H 0.6301 0.8501 0.0941 0.098 Uiso 1 1 calc R U
C81 C 0.891(3) 0.173(3) 0.0724(16) 0.081(7) Uani 1 1 d . U
H81 H 0.9450 0.1527 0.1093 0.098 Uiso 1 1 calc R U
B71 B 0.182(3) 0.132(3) 0.2156(16) 0.067(5) Uani 1 1 d . U

loop_
_atom_site_aniso_label
_atom_site_aniso_U_11
_atom_site_aniso_U_22
_atom_site_aniso_U_33
_atom_site_aniso_U_23
_atom_site_aniso_U_13
_atom_site_aniso_U_12
Pd1 0.0440(9) 0.0228(7) 0.0463(8) 0.0054(11) 0.0022(6) -0.0027(10)
Cl1 0.083(4) 0.032(2) 0.043(2) 0.017(4) 0.005(2) -0.002(5)
Cl81 0.153(9) 0.057(5) 0.087(6) -0.005(5) 0.010(6) -0.011(5)
Cl82 0.167(11) 0.047(5) 0.186(12) 0.017(6) -0.052(9) -0.007(6)
Cl83 0.123(8) 0.170(15) 0.156(9) -0.063(10) 0.005(7) 0.009(9)
F71 0.062(10) 0.065(9) 0.105(12) 0.030(8) 0.006(8) 0.008(7)
F72 0.080(7) 0.084(9) 0.077(8) 0.016(11) 0.004(6) -0.002(9)
F73 0.154(16) 0.083(11) 0.082(10) 0.016(8) 0.008(10) 0.035(10)
F74 0.082(8) 0.075(10) 0.093(9) 0.022(11) -0.011(7) 0.010(10)
N2 0.046(7) 0.027(6) 0.051(9) 0.004(6) 0.001(6) 0.004(5)
N5 0.054(7) 0.017(6) 0.039(9) 0.007(6) 0.000(6) -0.001(5)
N32 0.047(8) 0.026(7) 0.081(11) 0.004(7) -0.008(7) -0.007(5)
N35 0.043(7) 0.019(6) 0.061(10) 0.005(6) 0.003(6) -0.005(5)
N61 0.056(8) 0.020(8) 0.048(5) -0.005(6) 0.000(5) -0.001(8)
C1 0.047(7) 0.017(6) 0.041(9) 0.004(5) 0.000(6) 0.000(5)
C3 0.061(9) 0.026(8) 0.047(12) 0.008(7) 0.001(8) -0.002(6)
C4 0.068(10) 0.019(8) 0.10(2) -0.005(9) 0.019(10) -0.008(7)
C6 0.044(10) 0.030(8) 0.057(8) -0.007(6) 0.000(6) 0.001(7)
C7 0.016(8) 0.041(9) 0.072(8) 0.003(7) 0.006(6) -0.003(8)
C8 0.027(10) 0.034(9) 0.065(8) 0.002(7) 0.009(7) -0.004(8)
C9 0.047(11) 0.034(8) 0.064(9) -0.002(7) 0.014(8) -0.012(8)
C10 0.058(11) 0.034(8) 0.057(9) -0.009(8) 0.008(7) -0.010(9)
C11 0.057(12) 0.028(8) 0.056(8) -0.009(6) 0.001(7) -0.009(8)
C12 0.063(14) 0.015(13) 0.064(9) 0.000(7) 0.002(8) 0.000(10)
C13 0.071(16) 0.047(11) 0.068(13) -0.004(10) 0.023(12) 0.005(11)
C14 0.069(16) 0.045(11) 0.068(13) 0.004(10) 0.009(11) 0.002(11)
C15 0.052(7) 0.017(8) 0.052(7) 0.005(6) 0.001(5) -0.006(6)
C16 0.050(7) 0.016(9) 0.052(7) 0.008(6) 0.001(5) -0.008(6)
C17 0.051(8) 0.014(9) 0.058(9) 0.003(7) 0.000(6) -0.014(7)
C18 0.062(9) 0.034(13) 0.059(9) -0.002(8) 0.001(7) 0.002(8)
C19 0.056(8) 0.027(11) 0.054(9) 0.002(8) 0.006(6) -0.004(7)
C20 0.058(8) 0.018(10) 0.054(7) 0.005(7) 0.001(6) -0.004(7)
C21 0.082(16) 0.038(14) 0.054(9) 0.004(8) 0.005(8) -0.005(12)
C22 0.068(11) 0.10(2) 0.077(17) 0.010(16) 0.008(10) 0.018(12)
C23 0.057(12) 0.039(13) 0.053(10) -0.002(9) 0.004(9) -0.001(10)
C31 0.039(8) 0.019(6) 0.058(10) -0.001(6) 0.006(7) -0.003(5)
C33 0.051(10) 0.022(7) 0.082(15) 0.005(8) -0.007(9) -0.009(6)
C34 0.047(10) 0.020(8) 0.078(15) 0.006(8) -0.005(9) -0.008(6)
C36 0.051(11) 0.026(7) 0.077(8) 0.003(6) -0.009(7) -0.009(7)
C37 0.049(10) 0.026(8) 0.079(8) 0.003(8) -0.006(7) -0.012(9)
C38 0.064(14) 0.034(10) 0.088(10) 0.009(8) -0.001(9) -0.005(9)
C39 0.065(14) 0.042(10) 0.087(10) 0.009(8) -0.002(9) -0.004(10)
C40 0.058(12) 0.047(9) 0.074(10) 0.009(9) -0.006(8) -0.005(10)
C41 0.043(12) 0.042(9) 0.076(9) 0.003(7) -0.008(8) -0.013(8)
C42 0.074(16) 0.030(15) 0.085(10) 0.010(9) 0.007(9) -0.007(13)
C43 0.09(2) 0.052(14) 0.101(17) 0.015(12) -0.009(14) 0.007(14)
C44 0.072(17) 0.064(14) 0.083(16) -0.016(12) -0.023(13) 0.009(13)
C45 0.047(7) 0.012(9) 0.066(8) 0.000(6) -0.002(5) -0.006(6)
C46 0.054(8) 0.012(9) 0.069(8) 0.001(7) 0.001(6) 0.000(7)
C47 0.058(8) 0.021(10) 0.061(10) -0.005(8) -0.003(6) 0.001(7)
C48 0.057(9) 0.021(11) 0.065(9) -0.010(8) -0.003(6) -0.002(7)
C49 0.051(9) 0.022(10) 0.063(9) -0.013(7) 0.000(6) -0.005(7)
C50 0.049(8) 0.011(10) 0.069(9) -0.013(7) -0.001(6) -0.010(7)
C51 0.058(11) 0.045(15) 0.074(14) 0.011(12) 0.005(10) 0.013(11)
C52 0.062(11) 0.051(15) 0.075(14) -0.003(12) -0.004(9) 0.001(10)
C53 0.052(14) 0.054(16) 0.070(10) -0.004(9) 0.003(8) -0.006(12)
C61 0.069(14) 0.033(15) 0.048(6) -0.005(6) 0.005(6) -0.008(12)
C62 0.049(11) 0.053(11) 0.038(7) -0.002(6) 0.002(6) -0.021(8)
C63 0.107(18) 0.061(13) 0.042(8) 0.001(7) 0.015(9) 0.002(12)
C64 0.14(2) 0.064(15) 0.036(8) -0.005(8) 0.019(9) 0.003(15)
C65 0.13(2) 0.072(14) 0.048(11) 0.004(9) 0.011(11) -0.002(15)
C66 0.13(2) 0.067(14) 0.052(10) 0.006(9) 0.006(11) 0.003(15)
C67 0.12(2) 0.070(13) 0.053(10) 0.002(8) 0.001(10) 0.012(15)
C81 0.103(13) 0.046(12) 0.094(13) -0.012(10) -0.031(10) 0.014(10)
B71 0.071(10) 0.059(11) 0.070(10) 0.025(8) 0.005(7) 0.008(9)

loop_
_atom_type_symbol
_atom_type_description
_atom_type_scat_dispersion_real
_atom_type_scat_dispersion_imag
_atom_type_scat_source
C C 0.0033 0.0016
;
International Tables for Crystallography
(Vol. C, Tables 4.2.6.8 and 6.1.1.4)
;
H H 0.0000 0.0000
;
International Tables for Crystallography
(Vol. C, Table 6.1.1.4)
;
Cl Cl 0.1484 0.1585
;
International Tables for Crystallography
(Vol. C, Tables 4.2.6.8 and 6.1.1.4)
;
N N 0.0061 0.0033
;
International Tables for Crystallography
(Vol. C, Tables 4.2.6.8 and 6.1.1.4)
;
Pd Pd -0.9988 1.0072
;
International Tables for Crystallography
(Vol. C, Tables 4.2.6.8 and 6.1.1.4)
;
B B 0.0013 0.0007
;
International Tables for Crystallography
(Vol. C, Tables 4.2.6.8 and 6.1.1.4)
;
F F 0.0171 0.0103
;
International Tables for Crystallography
(Vol. C, Tables 4.2.6.8 and 6.1.1.4)
;

loop_
_geom_angle_atom_site_label_1
_geom_angle_atom_site_label_2
_geom_angle_atom_site_label_3
_geom_angle
N61 Pd1 C1 88.4(9)
N61 Pd1 C31 93.1(9)
C1 Pd1 C31 178.5(10)
N61 Pd1 Cl1 176.1(7)
C1 Pd1 Cl1 90.0(6)
C31 Pd1 Cl1 88.6(7)
C1 N2 C3 114.8(19)
C1 N2 C6 122.9(19)
C3 N2 C6 121(2)
C1 N5 C4 109(2)
C1 N5 C15 127.0(19)
C4 N5 C15 123(2)
C31 N32 C33 112(2)
C31 N32 C36 124.5(19)
C33 N32 C36 123(2)
C31 N35 C34 109(2)
C31 N35 C45 126.1(19)
C34 N35 C45 124.9(19)
C61 N61 Pd1 179(2)
N2 C1 N5 103.8(18)
N2 C1 Pd1 128.7(16)
N5 C1 Pd1 127.3(16)
C4 C3 N2 102(2)
C4 C3 H3 129.0
N2 C3 H3 129.0
C3 C4 N5 110(2)
C3 C4 H4 125.0
N5 C4 H4 125.0
C11 C6 C7 120(2)
C11 C6 N2 119(2)
C7 C6 N2 121(2)
C8 C7 C6 119(2)
C8 C7 C12 120(2)
C6 C7 C12 120(2)
C7 C8 C9 122(2)
C7 C8 H8 118.8
C9 C8 H8 118.8
C10 C9 C8 119(2)
C10 C9 C13 122(2)
C8 C9 C13 119(2)
C9 C10 C11 120(2)
C9 C10 H10 120.2
C11 C10 H10 120.2
C6 C11 C10 119(2)
C6 C11 C14 122(2)
C10 C11 C14 119(2)
C7 C12 H12A 109.5
C7 C12 H12B 109.5
H12A C12 H12B 109.5
C7 C12 H12C 109.5
H12A C12 H12C 109.5
H12B C12 H12C 109.5
C9 C13 H13A 109.5
C9 C13 H13B 109.5
H13A C13 H13B 109.5
C9 C13 H13C 109.5
H13A C13 H13C 109.5
H13B C13 H13C 109.5
C11 C14 H14A 109.5
C11 C14 H14B 109.5
H14A C14 H14B 109.5
C11 C14 H14C 109.5
H14A C14 H14C 109.5
H14B C14 H14C 109.5
C16 C15 C20 120(2)
C16 C15 N5 119(2)
C20 C15 N5 121(2)
C15 C16 C17 118(2)
C15 C16 C21 123(3)
C17 C16 C21 119(2)
C18 C17 C16 123(2)
C18 C17 H17 118.7
C16 C17 H17 118.7
C17 C18 C19 117(2)
C17 C18 C22 122(3)
C19 C18 C22 121(3)
C20 C19 C18 124(3)
C20 C19 H19 118.0
C18 C19 H19 118.0
C19 C20 C15 118(2)
C19 C20 C23 122(2)
C15 C20 C23 120(2)
C16 C21 H21A 109.5
C16 C21 H21B 109.5
H21A C21 H21B 109.5
C16 C21 H21C 109.5
H21A C21 H21C 109.5
H21B C21 H21C 109.5
C18 C22 H22A 109.5
C18 C22 H22B 109.5
H22A C22 H22B 109.5
C18 C22 H22C 109.5
H22A C22 H22C 109.5
H22B C22 H22C 109.5
C20 C23 H23A 109.5
C20 C23 H23B 109.5
H23A C23 H23B 109.5
C20 C23 H23C 109.5
H23A C23 H23C 109.5
H23B C23 H23C 109.5
N32 C31 N35 106.1(19)
N32 C31 Pd1 126.2(16)
N35 C31 Pd1 127.6(18)
C34 C33 N32 106(2)
C34 C33 H33 127.1
N32 C33 H33 127.1
C33 C34 N35 107(2)
C33 C34 H34 126.4
N35 C34 H34 126.4
C41 C36 C37 123(2)
C41 C36 N32 120(2)
C37 C36 N32 116(2)
C36 C37 C42 127(3)
C36 C37 C38 117(2)
C42 C37 C38 116(3)
C39 C38 C37 120(3)
C39 C38 H38 120.2
C37 C38 H38 120.2
C40 C39 C38 120(3)
C40 C39 C43 118(3)
C38 C39 C43 122(3)
C41 C40 C39 122(3)
C41 C40 H40 118.9
C39 C40 H40 118.9
C36 C41 C40 118(3)
C36 C41 C44 121(3)
C40 C41 C44 121(3)
C37 C42 H42A 109.5
C37 C42 H42B 109.5
H42A C42 H42B 109.5
C37 C42 H42C 109.5
H42A C42 H42C 109.5
H42B C42 H42C 109.5
C39 C43 H43A 109.5
C39 C43 H43B 109.5
H43A C43 H43B 109.5
C39 C43 H43C 109.5
H43A C43 H43C 109.5
H43B C43 H43C 109.5
C41 C44 H44A 109.5
C41 C44 H44B 109.5
H44A C44 H44B 109.5
C41 C44 H44C 109.5
H44A C44 H44C 109.5
H44B C44 H44C 109.5
C50 C45 C46 120(2)
C50 C45 N35 122(2)
C46 C45 N35 118(2)
C47 C46 C45 117(2)
C47 C46 C51 120(2)
C45 C46 C51 123(2)
C48 C47 C46 126(3)
C48 C47 H47 116.8
C46 C47 H47 116.8
C47 C48 C52 127(3)
C47 C48 C49 114(2)
C52 C48 C49 118(2)
C50 C49 C48 119(2)
C50 C49 H49 120.5
C48 C49 H49 120.5
C45 C50 C49 123(3)
C45 C50 C53 118(2)
C49 C50 C53 118(2)
C46 C51 H51A 109.5
C46 C51 H51B 109.5
H51A C51 H51B 109.5
C46 C51 H51C 109.5
H51A C51 H51C 109.5
H51B C51 H51C 109.5
C48 C52 H52A 109.5
C48 C52 H52B 109.5
H52A C52 H52B 109.5
C48 C52 H52C 109.5
H52A C52 H52C 109.5
H52B C52 H52C 109.5
C50 C53 H53A 109.5
C50 C53 H53B 109.5
H53A C53 H53B 109.5
C50 C53 H53C 109.5
H53A C53 H53C 109.5
H53B C53 H53C 109.5
N61 C61 C62 177(3)
C63 C62 C67 124(2)
C63 C62 C61 126(2)
C67 C62 C61 110(2)
C62 C63 C64 116(3)
C62 C63 H63 121.8
C64 C63 H63 121.8
C63 C64 C65 121(3)
C63 C64 H64 119.6
C65 C64 H64 119.6
C66 C65 C64 123(3)
C66 C65 H65 118.5
C64 C65 H65 118.5
C65 C66 C67 118(3)
C65 C66 H66 121.2
C67 C66 H66 121.2
C66 C67 C62 117(3)
C66 C67 H67 121.6
C62 C67 H67 121.6
Cl81 C81 Cl82 109(2)
Cl81 C81 Cl83 110.2(19)
Cl82 C81 Cl83 113.0(19)
Cl81 C81 H81 108.1
Cl82 C81 H81 108.1
Cl83 C81 H81 108.1
F74 B71 F71 112(3)
F74 B71 F73 113(3)
F71 B71 F73 107(3)
F74 B71 F72 112(2)
F71 B71 F72 106(3)
F73 B71 F72 106(3)

loop_
_geom_bond_atom_site_label_1
_geom_bond_atom_site_label_2
_geom_bond_distance
Pd1 N61 1.958(16)
Pd1 C1 2.03(2)
Pd1 C31 2.06(2)
Pd1 Cl1 2.261(5)
Cl81 C81 1.73(3)
Cl82 C81 1.74(4)
Cl83 C81 1.74(4)
F71 B71 1.36(4)
F72 B71 1.41(4)
F73 B71 1.37(4)
F74 B71 1.33(4)
N2 C1 1.30(3)
N2 C3 1.43(3)
N2 C6 1.46(3)
N5 C1 1.38(3)
N5 C4 1.40(3)
N5 C15 1.44(3)
N32 C31 1.31(3)
N32 C33 1.35(3)
N32 C36 1.46(3)
N35 C31 1.34(3)
N35 C34 1.37(3)
N35 C45 1.45(3)
N61 C61 1.10(3)
C3 C4 1.33(4)
C3 H3 0.9500
C4 H4 0.9500
C6 C11 1.37(4)
C6 C7 1.43(4)
C7 C8 1.32(4)
C7 C12 1.55(3)
C8 C9 1.40(4)
C8 H8 0.9500
C9 C10 1.38(4)
C9 C13 1.51(4)
C10 C11 1.41(4)
C10 H10 0.9500
C11 C14 1.54(4)
C12 H12A 0.9800
C12 H12B 0.9800
C12 H12C 0.9800
C13 H13A 0.9800
C13 H13B 0.9800
C13 H13C 0.9800
C14 H14A 0.9800
C14 H14B 0.9800
C14 H14C 0.9800
C15 C16 1.36(4)
C15 C20 1.42(4)
C16 C17 1.37(4)
C16 C21 1.48(4)
C17 C18 1.36(4)
C17 H17 0.9500
C18 C19 1.36(4)
C18 C22 1.53(4)
C19 C20 1.31(3)
C19 H19 0.9500
C20 C23 1.55(4)
C21 H21A 0.9800
C21 H21B 0.9800
C21 H21C 0.9800
C22 H22A 0.9800
C22 H22B 0.9800
C22 H22C 0.9800
C23 H23A 0.9800
C23 H23B 0.9800
C23 H23C 0.9800
C33 C34 1.34(4)
C33 H33 0.9500
C34 H34 0.9500
C36 C41 1.37(4)
C36 C37 1.40(4)
C37 C42 1.42(3)
C37 C38 1.43(4)
C38 C39 1.40(4)
C38 H38 0.9500
C39 C40 1.38(5)
C39 C43 1.62(4)
C40 C41 1.38(4)
C40 H40 0.9500
C41 C44 1.53(4)
C42 H42A 0.9800
C42 H42B 0.9800
C42 H42C 0.9800
C43 H43A 0.9800
C43 H43B 0.9800
C43 H43C 0.9800
C44 H44A 0.9800
C44 H44B 0.9800
C44 H44C 0.9800
C45 C50 1.35(4)
C45 C46 1.39(4)
C46 C47 1.36(4)
C46 C51 1.49(4)
C47 C48 1.36(4)
C47 H47 0.9500
C48 C52 1.43(4)
C48 C49 1.47(4)
C49 C50 1.35(4)
C49 H49 0.9500
C50 C53 1.57(4)
C51 H51A 0.9800
C51 H51B 0.9800
C51 H51C 0.9800
C52 H52A 0.9800
C52 H52B 0.9800
C52 H52C 0.9800
C53 H53A 0.9800
C53 H53B 0.9800
C53 H53C 0.9800
C61 C62 1.54(3)
C62 C63 1.29(3)
C62 C67 1.46(4)
C63 C64 1.39(4)
C63 H63 0.9500
C64 C65 1.42(5)
C64 H64 0.9500
C65 C66 1.28(5)
C65 H65 0.9500
C66 C67 1.45(4)
C66 H66 0.9500
C67 H67 0.9500
C81 H81 1.0000

loop_
_geom_torsion_atom_site_label_1
_geom_torsion_atom_site_label_2
_geom_torsion_atom_site_label_3
_geom_torsion_atom_site_label_4
_geom_torsion
C3 N2 C1 N5 -4(2)
C6 N2 C1 N5 -173(2)
C3 N2 C1 Pd1 -178.2(16)
C6 N2 C1 Pd1 13(3)
C4 N5 C1 N2 5(3)
C15 N5 C1 N2 174(2)
C4 N5 C1 Pd1 179(2)
C15 N5 C1 Pd1 -11(3)
C1 N2 C3 C4 1(3)
C6 N2 C3 C4 170(2)
N2 C3 C4 N5 2(3)
C1 N5 C4 C3 -4(3)
C15 N5 C4 C3 -174(2)
C1 N2 C6 C11 94(3)
C3 N2 C6 C11 -74(3)
C1 N2 C6 C7 -83(3)
C3 N2 C6 C7 109(3)
C11 C6 C7 C8 0(3)
N2 C6 C7 C8 177(2)
C11 C6 C7 C12 177(2)
N2 C6 C7 C12 -5(3)
C6 C7 C8 C9 -4(3)
C12 C7 C8 C9 179(2)
C7 C8 C9 C10 6(3)
C7 C8 C9 C13 -177(2)
C8 C9 C10 C11 -4(3)
C13 C9 C10 C11 179(2)
C7 C6 C11 C10 2(3)
N2 C6 C11 C10 -175(2)
C7 C6 C11 C14 -175(2)
N2 C6 C11 C14 8(3)
C9 C10 C11 C6 0(4)
C9 C10 C11 C14 177(2)
C1 N5 C15 C16 -65(3)
C4 N5 C15 C16 103(3)
C1 N5 C15 C20 115(3)
C4 N5 C15 C20 -77(3)
C20 C15 C16 C17 2(3)
N5 C15 C16 C17 -177.9(19)
C20 C15 C16 C21 176(2)
N5 C15 C16 C21 -4(3)
C15 C16 C17 C18 2(3)
C21 C16 C17 C18 -172(2)
C16 C17 C18 C19 -6(4)
C16 C17 C18 C22 -179(2)
C17 C18 C19 C20 6(4)
C22 C18 C19 C20 179(3)
C18 C19 C20 C15 -2(4)
C18 C19 C20 C23 177(2)
C16 C15 C20 C19 -2(3)
N5 C15 C20 C19 178(2)
C16 C15 C20 C23 179(2)
N5 C15 C20 C23 -1(3)
C33 N32 C31 N35 -1(3)
C36 N32 C31 N35 -168(2)
C33 N32 C31 Pd1 179.6(19)
C36 N32 C31 Pd1 12(4)
C34 N35 C31 N32 -1(3)
C45 N35 C31 N32 178(2)
C34 N35 C31 Pd1 178.3(19)
C45 N35 C31 Pd1 -3(3)
C31 N32 C33 C34 3(3)
C36 N32 C33 C34 170(3)
N32 C33 C34 N35 -3(3)
C31 N35 C34 C33 3(3)
C45 N35 C34 C33 -176(2)
C31 N32 C36 C41 94(3)
C33 N32 C36 C41 -72(3)
C31 N32 C36 C37 -85(3)
C33 N32 C36 C37 108(3)
C41 C36 C37 C42 178(3)
N32 C36 C37 C42 -3(4)
C41 C36 C37 C38 -1(4)
N32 C36 C37 C38 178(2)
C36 C37 C38 C39 0(4)
C42 C37 C38 C39 -179(3)
C37 C38 C39 C40 0(4)
C37 C38 C39 C43 -175(3)
C38 C39 C40 C41 1(4)
C43 C39 C40 C41 177(3)
C37 C36 C41 C40 3(4)
N32 C36 C41 C40 -176(2)
C37 C36 C41 C44 -175(2)
N32 C36 C41 C44 6(4)
C39 C40 C41 C36 -3(4)
C39 C40 C41 C44 175(3)
C31 N35 C45 C50 -75(3)
C34 N35 C45 C50 104(3)
C31 N35 C45 C46 111(3)
C34 N35 C45 C46 -70(3)
C50 C45 C46 C47 3(3)
N35 C45 C46 C47 177.9(19)
C50 C45 C46 C51 -178(2)
N35 C45 C46 C51 -4(3)
C45 C46 C47 C48 -3(3)
C51 C46 C47 C48 179(2)
C46 C47 C48 C52 -179(2)
C46 C47 C48 C49 0(3)
C47 C48 C49 C50 1(3)
C52 C48 C49 C50 -179(2)
C46 C45 C50 C49 -2(3)
N35 C45 C50 C49 -176(2)
C46 C45 C50 C53 174(2)
N35 C45 C50 C53 0(3)
C48 C49 C50 C45 0(3)
C48 C49 C50 C53 -176(2)
C67 C62 C63 C64 -11(5)
C61 C62 C63 C64 173(3)
C62 C63 C64 C65 15(5)
C63 C64 C65 C66 -11(6)
C64 C65 C66 C67 2(6)
C65 C66 C67 C62 3(5)
C63 C62 C67 C66 2(5)
C61 C62 C67 C66 178(3)
